data_8107708
loop_
_publ_author_name
'Pavlyuk, Nazar'
'Nytka, Vitalii'
'Kordan, Vasyl'
'Pavlyuk, Volodymyr'

_publ_section_title
;
 Crystal structure of the hydrogen storage active phase La12Mg46LiMn
;
_journal_issue 6
_journal_name_full 'Zeitschrift f\"ur Kristallographie - New Crystal Structures'
_journal_page_first 1223
_journal_page_last 1225
_journal_paper_doi 10.1515/ncrs-2023-0416
_journal_volume 238
_journal_year 2023
_chemical_formula_moiety '12(La), Mn, 46(Mg), Li'
_chemical_formula_sum 'La12 Li Mg46 Mn'
_chemical_formula_weight 2847.02
_space_group_crystal_system cubic
_space_group_IT_number 225
_space_group_name_Hall '-F 4 2 3'
_space_group_name_H-M_alt 'F m -3 m'
_cell_angle_alpha 90
_cell_angle_beta 90
_cell_angle_gamma 90
_cell_formula_units_Z 2
_cell_length_a 14.7119(3)
_cell_length_b 14.7119(3)
_cell_length_c 14.7119(3)
_cell_measurement_reflns_used 205
_cell_measurement_temperature 293(2)
_cell_measurement_theta_max 26.281
_cell_measurement_theta_min 2.398
_cell_volume 3184.24(11)
_computing_cell_refinement 'CrysAlis CCD (Oxford Diffraction, 2008)'
_computing_data_collection 'CrysAlis CCD (Oxford Diffraction, 2008)'
_computing_data_reduction 'CrysAlis RED (Oxford Diffraction, 2008)'
_computing_molecular_graphics 'DIAMOND (Brandenburg, 2006)'
_computing_publication_material 'SHELXL-2014/7 (Sheldrick, 2014)'
_computing_structure_refinement 'SHELXL-2014/7 (Sheldrick, 2014)'
_computing_structure_solution 'SHELXS-2014/7 (Sheldrick, 2014)'
_diffrn_ambient_temperature 293(2)
_diffrn_measured_fraction_theta_full 1.000
_diffrn_measured_fraction_theta_max 1.000
_diffrn_measurement_device_type 'Oxford Diffraction Xcalibur3 CCD'
_diffrn_measurement_method '\w scans'
_diffrn_radiation_type MoK\a
_diffrn_radiation_wavelength 0.71073
_diffrn_reflns_av_R_equivalents 0.0793
_diffrn_reflns_av_unetI/netI 0.0182
_diffrn_reflns_Laue_measured_fraction_full 1.000
_diffrn_reflns_Laue_measured_fraction_max 1.000
_diffrn_reflns_limit_h_max 14
_diffrn_reflns_limit_h_min -18
_diffrn_reflns_limit_k_max 18
_diffrn_reflns_limit_k_min -18
_diffrn_reflns_limit_l_max 18
_diffrn_reflns_limit_l_min -17
_diffrn_reflns_number 5052
_diffrn_reflns_point_group_measured_fraction_full 1.000
_diffrn_reflns_point_group_measured_fraction_max 1.000
_diffrn_reflns_theta_full 25.242
_diffrn_reflns_theta_max 26.281
_diffrn_reflns_theta_min 2.398
_diffrn_source 'fine-focus sealed tube'
_exptl_absorpt_coefficient_mu 8.505
_exptl_absorpt_correction_T_max 0.801
_exptl_absorpt_correction_T_min 0.650
_exptl_absorpt_correction_type analytical
_exptl_absorpt_process_details '(CrysAlis RED; Oxford Diffraction, 2008)'
_exptl_crystal_colour 'metallic dark grey'
_exptl_crystal_density_diffrn 2.969
_exptl_crystal_density_meas 2.98(2)
_exptl_crystal_density_method volumetric
_exptl_crystal_description prism
_exptl_crystal_F_000 2528
_exptl_crystal_size_max 0.06
_exptl_crystal_size_mid 0.05
_exptl_crystal_size_min 0.03
_refine_diff_density_max 1.105
_refine_diff_density_min -1.492
_refine_diff_density_rms 0.276
_refine_ls_extinction_coef .
_refine_ls_extinction_method none
_refine_ls_goodness_of_fit_ref 1.495
_refine_ls_matrix_type full
_refine_ls_number_parameters 17
_refine_ls_number_reflns 205
_refine_ls_number_restraints 0
_refine_ls_restrained_S_all 1.495
_refine_ls_R_factor_all 0.0460
_refine_ls_R_factor_gt 0.0330
_refine_ls_shift/su_max 0.000
_refine_ls_shift/su_mean 0.000
_refine_ls_structure_factor_coef Fsqd
_refine_ls_weighting_details 'w=1/[\s^2^(Fo^2^)+246.1718P] where P=(Fo^2^+2Fc^2^)/3'
_refine_ls_weighting_scheme calc
_refine_ls_wR_factor_gt 0.0601
_refine_ls_wR_factor_ref 0.0745
_reflns_Friedel_coverage 0.000
_reflns_Friedel_fraction_full .
_reflns_Friedel_fraction_max .
_reflns_number_gt 180
_reflns_number_total 205
_reflns_threshold_expression 'I > 2\s(I)'
_cod_data_source_file suppl_j_ncrs-2023-0416_suppl_001.cif
_cod_data_source_block la12mg46limn
_cod_original_cell_volume 3184.24(19)
_cod_database_code 8107708
_shelx_space_group_comment
;
The symmetry employed for this shelxl refinement is uniquely defined
by the following loop, which should always be used as a source of
symmetry information in preference to the above space-group names.
They are only intended as comments.
;
_publcif_funding_html
;<span class="funder">
<span class="fundref-name" data-id="">National Research Foundation of
 Ukraine </span>
<span class="fundref-subname" data-id=""></span> 
(<span class="fundref-grant-group"><span class="fundref-grant-type">grant</span> No. 
<span class="fundref-grant-id">2022.01/006</span></span>).
</span>
;

loop_
_space_group_symop_operation_xyz
'x, y, z'
'-x, -y, z'
'-x, y, -z'
'x, -y, -z'
'z, x, y'
'z, -x, -y'
'-z, -x, y'
'-z, x, -y'
'y, z, x'
'-y, z, -x'
'y, -z, -x'
'-y, -z, x'
'y, x, -z'
'-y, -x, -z'
'y, -x, z'
'-y, x, z'
'x, z, -y'
'-x, z, y'
'-x, -z, -y'
'x, -z, y'
'z, y, -x'
'z, -y, x'
'-z, y, x'
'-z, -y, -x'
'x, y+1/2, z+1/2'
'-x, -y+1/2, z+1/2'
'-x, y+1/2, -z+1/2'
'x, -y+1/2, -z+1/2'
'z, x+1/2, y+1/2'
'z, -x+1/2, -y+1/2'
'-z, -x+1/2, y+1/2'
'-z, x+1/2, -y+1/2'
'y, z+1/2, x+1/2'
'-y, z+1/2, -x+1/2'
'y, -z+1/2, -x+1/2'
'-y, -z+1/2, x+1/2'
'y, x+1/2, -z+1/2'
'-y, -x+1/2, -z+1/2'
'y, -x+1/2, z+1/2'
'-y, x+1/2, z+1/2'
'x, z+1/2, -y+1/2'
'-x, z+1/2, y+1/2'
'-x, -z+1/2, -y+1/2'
'x, -z+1/2, y+1/2'
'z, y+1/2, -x+1/2'
'z, -y+1/2, x+1/2'
'-z, y+1/2, x+1/2'
'-z, -y+1/2, -x+1/2'
'x+1/2, y, z+1/2'
'-x+1/2, -y, z+1/2'
'-x+1/2, y, -z+1/2'
'x+1/2, -y, -z+1/2'
'z+1/2, x, y+1/2'
'z+1/2, -x, -y+1/2'
'-z+1/2, -x, y+1/2'
'-z+1/2, x, -y+1/2'
'y+1/2, z, x+1/2'
'-y+1/2, z, -x+1/2'
'y+1/2, -z, -x+1/2'
'-y+1/2, -z, x+1/2'
'y+1/2, x, -z+1/2'
'-y+1/2, -x, -z+1/2'
'y+1/2, -x, z+1/2'
'-y+1/2, x, z+1/2'
'x+1/2, z, -y+1/2'
'-x+1/2, z, y+1/2'
'-x+1/2, -z, -y+1/2'
'x+1/2, -z, y+1/2'
'z+1/2, y, -x+1/2'
'z+1/2, -y, x+1/2'
'-z+1/2, y, x+1/2'
'-z+1/2, -y, -x+1/2'
'x+1/2, y+1/2, z'
'-x+1/2, -y+1/2, z'
'-x+1/2, y+1/2, -z'
'x+1/2, -y+1/2, -z'
'z+1/2, x+1/2, y'
'z+1/2, -x+1/2, -y'
'-z+1/2, -x+1/2, y'
'-z+1/2, x+1/2, -y'
'y+1/2, z+1/2, x'
'-y+1/2, z+1/2, -x'
'y+1/2, -z+1/2, -x'
'-y+1/2, -z+1/2, x'
'y+1/2, x+1/2, -z'
'-y+1/2, -x+1/2, -z'
'y+1/2, -x+1/2, z'
'-y+1/2, x+1/2, z'
'x+1/2, z+1/2, -y'
'-x+1/2, z+1/2, y'
'-x+1/2, -z+1/2, -y'
'x+1/2, -z+1/2, y'
'z+1/2, y+1/2, -x'
'z+1/2, -y+1/2, x'
'-z+1/2, y+1/2, x'
'-z+1/2, -y+1/2, -x'
'-x, -y, -z'
'x, y, -z'
'x, -y, z'
'-x, y, z'
'-z, -x, -y'
'-z, x, y'
'z, x, -y'
'z, -x, y'
'-y, -z, -x'
'y, -z, x'
'-y, z, x'
'y, z, -x'
'-y, -x, z'
'y, x, z'
'-y, x, -z'
'y, -x, -z'
'-x, -z, y'
'x, -z, -y'
'x, z, y'
'-x, z, -y'
'-z, -y, x'
'-z, y, -x'
'z, -y, -x'
'z, y, x'
'-x, -y+1/2, -z+1/2'
'x, y+1/2, -z+1/2'
'x, -y+1/2, z+1/2'
'-x, y+1/2, z+1/2'
'-z, -x+1/2, -y+1/2'
'-z, x+1/2, y+1/2'
'z, x+1/2, -y+1/2'
'z, -x+1/2, y+1/2'
'-y, -z+1/2, -x+1/2'
'y, -z+1/2, x+1/2'
'-y, z+1/2, x+1/2'
'y, z+1/2, -x+1/2'
'-y, -x+1/2, z+1/2'
'y, x+1/2, z+1/2'
'-y, x+1/2, -z+1/2'
'y, -x+1/2, -z+1/2'
'-x, -z+1/2, y+1/2'
'x, -z+1/2, -y+1/2'
'x, z+1/2, y+1/2'
'-x, z+1/2, -y+1/2'
'-z, -y+1/2, x+1/2'
'-z, y+1/2, -x+1/2'
'z, -y+1/2, -x+1/2'
'z, y+1/2, x+1/2'
'-x+1/2, -y, -z+1/2'
'x+1/2, y, -z+1/2'
'x+1/2, -y, z+1/2'
'-x+1/2, y, z+1/2'
'-z+1/2, -x, -y+1/2'
'-z+1/2, x, y+1/2'
'z+1/2, x, -y+1/2'
'z+1/2, -x, y+1/2'
'-y+1/2, -z, -x+1/2'
'y+1/2, -z, x+1/2'
'-y+1/2, z, x+1/2'
'y+1/2, z, -x+1/2'
'-y+1/2, -x, z+1/2'
'y+1/2, x, z+1/2'
'-y+1/2, x, -z+1/2'
'y+1/2, -x, -z+1/2'
'-x+1/2, -z, y+1/2'
'x+1/2, -z, -y+1/2'
'x+1/2, z, y+1/2'
'-x+1/2, z, -y+1/2'
'-z+1/2, -y, x+1/2'
'-z+1/2, y, -x+1/2'
'z+1/2, -y, -x+1/2'
'z+1/2, y, x+1/2'
'-x+1/2, -y+1/2, -z'
'x+1/2, y+1/2, -z'
'x+1/2, -y+1/2, z'
'-x+1/2, y+1/2, z'
'-z+1/2, -x+1/2, -y'
'-z+1/2, x+1/2, y'
'z+1/2, x+1/2, -y'
'z+1/2, -x+1/2, y'
'-y+1/2, -z+1/2, -x'
'y+1/2, -z+1/2, x'
'-y+1/2, z+1/2, x'
'y+1/2, z+1/2, -x'
'-y+1/2, -x+1/2, z'
'y+1/2, x+1/2, z'
'-y+1/2, x+1/2, -z'
'y+1/2, -x+1/2, -z'
'-x+1/2, -z+1/2, y'
'x+1/2, -z+1/2, -y'
'x+1/2, z+1/2, y'
'-x+1/2, z+1/2, -y'
'-z+1/2, -y+1/2, x'
'-z+1/2, y+1/2, -x'
'z+1/2, -y+1/2, -x'
'z+1/2, y+1/2, x'

loop_
_atom_site_label
_atom_site_type_symbol
_atom_site_fract_x
_atom_site_fract_y
_atom_site_fract_z
_atom_site_U_iso_or_equiv
_atom_site_adp_type
_atom_site_occupancy
_atom_site_site_symmetry_order
_atom_site_calc_flag
_atom_site_refinement_flags_posn
_atom_site_refinement_flags_adp
_atom_site_refinement_flags_occupancy
_atom_site_disorder_assembly
_atom_site_disorder_group
La1 La 0.20542(9) 0.0000 0.0000 0.0159(3) Uani 1 8 d S T P . .
Mg1 Mg 0.0000 0.2500 0.2500 0.0164(14) Uani 1 8 d S T P . .
Mg2 Mg 0.3781(3) 0.3781(3) 0.3781(3) 0.0210(13) Uani 1 6 d S T P . .
Mg3 Mg 0.1703(2) 0.1703(2) 0.1703(2) 0.0179(13) Uani 1 6 d S T P . .
Mg4 Mg 0.0000 0.0000 0.0000 0.009(3) Uani 1 48 d S T P . .
Mn1 Mn 0.5000 0.5000 0.5000 0.042(5) Uiso 0.4996 48 d S . P . .
Li1 Li 0.5000 0.5000 0.5000 0.042(5) Uiso 0.5002 48 d S . P . .

loop_
_atom_site_aniso_label
_atom_site_aniso_U_11
_atom_site_aniso_U_22
_atom_site_aniso_U_33
_atom_site_aniso_U_23
_atom_site_aniso_U_13
_atom_site_aniso_U_12
La1 0.0193(7) 0.0143(4) 0.0143(4) 0.000 0.000 0.000
Mg1 0.011(3) 0.019(2) 0.019(2) -0.001(3) 0.000 0.000
Mg2 0.0210(13) 0.0210(13) 0.0210(13) -0.0001(15) -0.0001(15) -0.0001(15)
Mg3 0.0179(13) 0.0179(13) 0.0179(13) -0.0004(15) -0.0004(15) -0.0004(15)
Mg4 0.009(3) 0.009(3) 0.009(3) 0.000 0.000 0.000

loop_
_atom_type_symbol
_atom_type_description
_atom_type_scat_dispersion_real
_atom_type_scat_dispersion_imag
_atom_type_scat_source
Mg Mg 0.0486 0.0363 'International Tables Vol C Tables 4.2.6.8 and 6.1.1.4'
Mn Mn 0.3368 0.7283 'International Tables Vol C Tables 4.2.6.8 and 6.1.1.4'
La La -0.2871 2.4523 'International Tables Vol C Tables 4.2.6.8 and 6.1.1.4'
Li Li -0.0003 0.0001 'International Tables Vol C Tables 4.2.6.8 and 6.1.1.4'

loop_
_geom_angle_atom_site_label_1
_geom_angle_atom_site_label_2
_geom_angle_atom_site_label_3
_geom_angle
_geom_angle_site_symmetry_1
_geom_angle_site_symmetry_3
Mg4 La1 Mg3 81.71(7) . .
Mg4 La1 Mg3 81.71(7) . 4
Mg3 La1 Mg3 163.42(14) . 4
Mg4 La1 Mg3 81.71(7) . 99
Mg3 La1 Mg3 88.81(2) . 99
Mg3 La1 Mg3 88.81(2) 4 99
Mg4 La1 Mg3 81.71(7) . 98
Mg3 La1 Mg3 88.81(2) . 98
Mg3 La1 Mg3 88.81(2) 4 98
Mg3 La1 Mg3 163.42(14) 99 98
Mg4 La1 Mg2 135.04(10) . 28
Mg3 La1 Mg2 53.33(12) . 28
Mg3 La1 Mg2 143.25(13) 4 28
Mg3 La1 Mg2 95.86(5) 99 28
Mg3 La1 Mg2 95.86(5) 98 28
Mg4 La1 Mg2 135.04(10) . 123_554
Mg3 La1 Mg2 95.86(5) . 123_554
Mg3 La1 Mg2 95.86(5) 4 123_554
Mg3 La1 Mg2 143.25(13) 99 123_554
Mg3 La1 Mg2 53.33(12) 98 123_554
Mg2 La1 Mg2 59.95(12) 28 123_554
Mg4 La1 Mg2 135.04(10) . 122_545
Mg3 La1 Mg2 95.86(5) . 122_545
Mg3 La1 Mg2 95.86(5) 4 122_545
Mg3 La1 Mg2 53.33(12) 99 122_545
Mg3 La1 Mg2 143.25(13) 98 122_545
Mg2 La1 Mg2 59.95(12) 28 122_545
Mg2 La1 Mg2 89.9(2) 123_554 122_545
Mg4 La1 Mg2 135.04(10) . 25_544
Mg3 La1 Mg2 143.25(13) . 25_544
Mg3 La1 Mg2 53.33(12) 4 25_544
Mg3 La1 Mg2 95.86(5) 99 25_544
Mg3 La1 Mg2 95.86(5) 98 25_544
Mg2 La1 Mg2 89.9(2) 28 25_544
Mg2 La1 Mg2 59.95(12) 123_554 25_544
Mg2 La1 Mg2 59.95(12) 122_545 25_544
Mg4 La1 Mg1 100.112(19) . 5
Mg3 La1 Mg1 48.43(3) . 5
Mg3 La1 Mg1 135.575(7) 4 5
Mg3 La1 Mg1 48.43(3) 99 5
Mg3 La1 Mg1 135.575(7) 98 5
Mg2 La1 Mg1 51.97(5) 28 5
Mg2 La1 Mg1 111.57(7) 123_554 5
Mg2 La1 Mg1 51.97(5) 122_545 5
Mg2 La1 Mg1 111.57(7) 25_544 5
Mg4 La1 Mg1 100.112(19) . 9
Mg3 La1 Mg1 48.43(3) . 9
Mg3 La1 Mg1 135.575(7) 4 9
Mg3 La1 Mg1 135.575(7) 99 9
Mg3 La1 Mg1 48.43(3) 98 9
Mg2 La1 Mg1 51.97(5) 28 9
Mg2 La1 Mg1 51.97(5) 123_554 9
Mg2 La1 Mg1 111.57(7) 122_545 9
Mg2 La1 Mg1 111.57(7) 25_544 9
Mg1 La1 Mg1 88.234(7) 5 9
Mg4 La1 Mg1 100.112(19) . 6
Mg3 La1 Mg1 135.575(7) . 6
Mg3 La1 Mg1 48.43(3) 4 6
Mg3 La1 Mg1 135.575(7) 99 6
Mg3 La1 Mg1 48.43(2) 98 6
Mg2 La1 Mg1 111.57(7) 28 6
Mg2 La1 Mg1 51.97(5) 123_554 6
Mg2 La1 Mg1 111.57(7) 122_545 6
Mg2 La1 Mg1 51.97(5) 25_544 6
Mg1 La1 Mg1 159.78(4) 5 6
Mg1 La1 Mg1 88.234(7) 9 6
Mg3 Mg1 Mg3 180.00(13) 100 28
Mg3 Mg1 Mg3 113.0(2) 100 .
Mg3 Mg1 Mg3 67.0(2) 28 .
Mg3 Mg1 Mg3 67.0(2) 100 121
Mg3 Mg1 Mg3 113.0(2) 28 121
Mg3 Mg1 Mg3 180.0(2) . 121
Mg3 Mg1 Mg2 62.25(9) 100 171_455
Mg3 Mg1 Mg2 117.75(9) 28 171_455
Mg3 Mg1 Mg2 117.75(9) . 171_455
Mg3 Mg1 Mg2 62.25(9) 121 171_455
Mg3 Mg1 Mg2 117.75(9) 100 51
Mg3 Mg1 Mg2 62.25(9) 28 51
Mg3 Mg1 Mg2 62.25(9) . 51
Mg3 Mg1 Mg2 117.75(9) 121 51
Mg2 Mg1 Mg2 180.0 171_455 51
Mg3 Mg1 Mg2 117.75(9) 100 74
Mg3 Mg1 Mg2 62.25(9) 28 74
Mg3 Mg1 Mg2 62.25(9) . 74
Mg3 Mg1 Mg2 117.75(9) 121 74
Mg2 Mg1 Mg2 67.9(2) 171_455 74
Mg2 Mg1 Mg2 112.1(2) 51 74
Mg3 Mg1 Mg2 62.25(9) 100 146_455
Mg3 Mg1 Mg2 117.75(9) 28 146_455
Mg3 Mg1 Mg2 117.75(9) . 146_455
Mg3 Mg1 Mg2 62.25(9) 121 146_455
Mg2 Mg1 Mg2 112.1(2) 171_455 146_455
Mg2 Mg1 Mg2 67.9(2) 51 146_455
Mg2 Mg1 Mg2 180.0 74 146_455
Mg3 Mg1 La1 116.91(9) 100 125
Mg3 Mg1 La1 63.09(9) 28 125
Mg3 Mg1 La1 116.91(9) . 125
Mg3 Mg1 La1 63.09(9) 121 125
Mg2 Mg1 La1 61.67(4) 171_455 125
Mg2 Mg1 La1 118.33(4) 51 125
Mg2 Mg1 La1 61.67(4) 74 125
Mg2 Mg1 La1 118.33(4) 146_455 125
Mg3 Mg1 La1 116.91(9) 100 129
Mg3 Mg1 La1 63.09(9) 28 129
Mg3 Mg1 La1 116.91(9) . 129
Mg3 Mg1 La1 63.09(9) 121 129
Mg2 Mg1 La1 118.33(4) 171_455 129
Mg2 Mg1 La1 61.67(4) 51 129
Mg2 Mg1 La1 118.33(4) 74 129
Mg2 Mg1 La1 61.67(4) 146_455 129
La1 Mg1 La1 69.78(4) 125 129
Mg3 Mg1 La1 63.09(9) 100 9
Mg3 Mg1 La1 116.91(9) 28 9
Mg3 Mg1 La1 63.09(9) . 9
Mg3 Mg1 La1 116.91(9) 121 9
Mg2 Mg1 La1 61.67(4) 171_455 9
Mg2 Mg1 La1 118.33(4) 51 9
Mg2 Mg1 La1 61.67(4) 74 9
Mg2 Mg1 La1 118.33(4) 146_455 9
La1 Mg1 La1 110.22(4) 125 9
La1 Mg1 La1 180.0 129 9
Mg3 Mg1 La1 63.09(9) 100 5
Mg3 Mg1 La1 116.91(9) 28 5
Mg3 Mg1 La1 63.09(9) . 5
Mg3 Mg1 La1 116.91(9) 121 5
Mg2 Mg1 La1 118.33(4) 171_455 5
Mg2 Mg1 La1 61.67(4) 51 5
Mg2 Mg1 La1 118.33(4) 74 5
Mg2 Mg1 La1 61.67(4) 146_455 5
La1 Mg1 La1 180.0 125 5
La1 Mg1 La1 110.22(4) 129 5
La1 Mg1 La1 69.78(4) 9 5
Mn1 Mg2 Mg1 110.79(11) . 58
Mn1 Mg2 Mg1 110.79(11) . 30
Mg1 Mg2 Mg1 108.12(11) 58 30
Mn1 Mg2 Mg1 110.79(11) . 74
Mg1 Mg2 Mg1 108.12(11) 58 74
Mg1 Mg2 Mg1 108.12(11) 30 74
Mn1 Mg2 Mg3 143.50(13) . 74
Mg1 Mg2 Mg3 105.7(2) 58 74
Mg1 Mg2 Mg3 55.71(7) 30 74
Mg1 Mg2 Mg3 55.71(7) 74 74
Mn1 Mg2 Mg3 143.50(13) . 28
Mg1 Mg2 Mg3 55.71(7) 58 28
Mg1 Mg2 Mg3 55.71(7) 30 28
Mg1 Mg2 Mg3 105.7(2) 74 28
Mg3 Mg2 Mg3 62.0(2) 74 28
Mn1 Mg2 Mg3 143.50(13) . 51
Mg1 Mg2 Mg3 55.71(7) 58 51
Mg1 Mg2 Mg3 105.7(2) 30 51
Mg1 Mg2 Mg3 55.71(7) 74 51
Mg3 Mg2 Mg3 62.0(2) 74 51
Mg3 Mg2 Mg3 62.0(2) 28 51
Mn1 Mg2 Mg2 54.7 . 100_655
Mg1 Mg2 Mg2 125.92(5) 58 100_655
Mg1 Mg2 Mg2 125.92(5) 30 100_655
Mg1 Mg2 Mg2 56.06(11) 74 100_655
Mg3 Mg2 Mg2 102.78(9) 74 100_655
Mg3 Mg2 Mg2 161.77(13) 28 100_655
Mg3 Mg2 Mg2 102.78(9) 51 100_655
Mn1 Mg2 Mg2 54.7 . 98_556
Mg1 Mg2 Mg2 56.06(11) 58 98_556
Mg1 Mg2 Mg2 125.92(5) 30 98_556
Mg1 Mg2 Mg2 125.92(5) 74 98_556
Mg3 Mg2 Mg2 161.77(13) 74 98_556
Mg3 Mg2 Mg2 102.78(9) 28 98_556
Mg3 Mg2 Mg2 102.78(9) 51 98_556
Mg2 Mg2 Mg2 90.0 100_655 98_556
Mn1 Mg2 Mg2 54.7 . 99_565
Mg1 Mg2 Mg2 125.92(5) 58 99_565
Mg1 Mg2 Mg2 56.06(11) 30 99_565
Mg1 Mg2 Mg2 125.92(5) 74 99_565
Mg3 Mg2 Mg2 102.78(9) 74 99_565
Mg3 Mg2 Mg2 102.78(9) 28 99_565
Mg3 Mg2 Mg2 161.77(13) 51 99_565
Mg2 Mg2 Mg2 90.0 100_655 99_565
Mg2 Mg2 Mg2 90.0 98_556 99_565
Mn1 Mg2 La1 80.30(10) . 53
Mg1 Mg2 La1 66.360(11) 58 53
Mg1 Mg2 La1 168.9(2) 30 53
Mg1 Mg2 La1 66.360(11) 74 53
Mg3 Mg2 La1 115.38(11) 74 53
Mg3 Mg2 La1 115.38(11) 28 53
Mg3 Mg2 La1 63.19(11) 51 53
Mg2 Mg2 La1 60.02(6) 100_655 53
Mg2 Mg2 La1 60.02(6) 98_556 53
Mg2 Mg2 La1 135.04(10) 99_565 53
Mg1 Mg3 Mg1 119.905(13) 5 .
Mg1 Mg3 Mg1 119.905(13) 5 9
Mg1 Mg3 Mg1 119.905(13) . 9
Mg1 Mg3 Mg2 62.05(2) 5 28
Mg1 Mg3 Mg2 164.7(2) . 28
Mg1 Mg3 Mg2 62.05(2) 9 28
Mg1 Mg3 Mg2 164.7(2) 5 51
Mg1 Mg3 Mg2 62.05(2) . 51
Mg1 Mg3 Mg2 62.05(2) 9 51
Mg2 Mg3 Mg2 111.80(11) 28 51
Mg1 Mg3 Mg2 62.05(2) 5 74
Mg1 Mg3 Mg2 62.05(2) . 74
Mg1 Mg3 Mg2 164.7(2) 9 74
Mg2 Mg3 Mg2 111.80(11) 28 74
Mg2 Mg3 Mg2 111.80(11) 51 74
Mg1 Mg3 Mg3 108.29(10) 5 28
Mg1 Mg3 Mg3 56.51(12) . 28
Mg1 Mg3 Mg3 108.29(10) 9 28
Mg2 Mg3 Mg3 108.23(13) 28 28
Mg2 Mg3 Mg3 58.99(10) 51 28
Mg2 Mg3 Mg3 58.99(10) 74 28
Mg1 Mg3 Mg3 56.51(12) 5 51
Mg1 Mg3 Mg3 108.29(10) . 51
Mg1 Mg3 Mg3 108.29(10) 9 51
Mg2 Mg3 Mg3 58.99(10) 28 51
Mg2 Mg3 Mg3 108.23(13) 51 51
Mg2 Mg3 Mg3 58.99(10) 74 51
Mg3 Mg3 Mg3 60.000(1) 28 51
Mg1 Mg3 Mg3 108.29(10) 5 74
Mg1 Mg3 Mg3 108.29(10) . 74
Mg1 Mg3 Mg3 56.51(12) 9 74
Mg2 Mg3 Mg3 58.99(10) 28 74
Mg2 Mg3 Mg3 58.99(10) 51 74
Mg2 Mg3 Mg3 108.23(13) 74 74
Mg3 Mg3 Mg3 60.000(1) 28 74
Mg3 Mg3 Mg3 60.000(1) 51 74
Mg1 Mg3 La1 131.78(19) 5 5
Mg1 Mg3 La1 68.48(7) . 5
Mg1 Mg3 La1 68.48(7) 9 5
Mg2 Mg3 La1 122.80(10) 28 5
Mg2 Mg3 La1 63.48(8) 51 5
Mg2 Mg3 La1 122.80(10) 74 5
Mg3 Mg3 La1 113.13(6) 28 5
Mg3 Mg3 La1 171.71(7) 51 5
Mg3 Mg3 La1 113.13(6) 74 5
Mg1 Mg3 La1 68.48(7) 5 9
Mg1 Mg3 La1 68.48(7) . 9
Mg1 Mg3 La1 131.78(19) 9 9
Mg2 Mg3 La1 122.80(10) 28 9
Mg2 Mg3 La1 122.80(10) 51 9
Mg2 Mg3 La1 63.48(8) 74 9
Mg3 Mg3 La1 113.13(6) 28 9
Mg3 Mg3 La1 113.13(6) 51 9
Mg3 Mg3 La1 171.71(7) 74 9
La1 Mg3 La1 73.27(11) 5 9
Mg1 Mg3 La1 68.48(7) 5 .
Mg1 Mg3 La1 131.78(19) . .
Mg1 Mg3 La1 68.48(7) 9 .
Mg2 Mg3 La1 63.48(8) 28 .
Mg2 Mg3 La1 122.80(10) 51 .
Mg2 Mg3 La1 122.80(10) 74 .
Mg3 Mg3 La1 171.71(7) 28 .
Mg3 Mg3 La1 113.13(6) 51 .
Mg3 Mg3 La1 113.13(6) 74 .
La1 Mg3 La1 73.27(11) 5 .
La1 Mg3 La1 73.27(11) 9 .
La1 Mg4 La1 180.0 105 9
La1 Mg4 La1 90.0 105 97
La1 Mg4 La1 90.0 9 97
La1 Mg4 La1 90.0 105 5
La1 Mg4 La1 90.0 9 5
La1 Mg4 La1 90.0 97 5
La1 Mg4 La1 90.0 105 101
La1 Mg4 La1 90.0 9 101
La1 Mg4 La1 90.0 97 101
La1 Mg4 La1 180.0 5 101
La1 Mg4 La1 90.0 105 .
La1 Mg4 La1 90.0 9 .
La1 Mg4 La1 180.0 97 .
La1 Mg4 La1 90.0 5 .
La1 Mg4 La1 90.0 101 .
Mg2 Mn1 Mg2 109.471(1) 97_666 100_655
Mg2 Mn1 Mg2 70.5 97_666 4_566
Mg2 Mn1 Mg2 180.0 100_655 4_566
Mg2 Mn1 Mg2 70.5 97_666 2_665
Mg2 Mn1 Mg2 70.5 100_655 2_665
Mg2 Mn1 Mg2 109.471(1) 4_566 2_665
Mg2 Mn1 Mg2 109.5 97_666 98_556
Mg2 Mn1 Mg2 109.5 100_655 98_556
Mg2 Mn1 Mg2 70.529(1) 4_566 98_556
Mg2 Mn1 Mg2 180.00(11) 2_665 98_556
Mg2 Mn1 Mg2 70.5 97_666 3_656
Mg2 Mn1 Mg2 70.5 100_655 3_656
Mg2 Mn1 Mg2 109.471(1) 4_566 3_656
Mg2 Mn1 Mg2 109.471(1) 2_665 3_656
Mg2 Mn1 Mg2 70.5 98_556 3_656
Mg2 Mn1 Mg2 109.5 97_666 99_565
Mg2 Mn1 Mg2 109.5 100_655 99_565
Mg2 Mn1 Mg2 70.5 4_566 99_565
Mg2 Mn1 Mg2 70.5 2_665 99_565
Mg2 Mn1 Mg2 109.5 98_556 99_565
Mg2 Mn1 Mg2 180.0 3_656 99_565
Mg2 Mn1 Mg2 180.00(11) 97_666 .
Mg2 Mn1 Mg2 70.529(1) 100_655 .
Mg2 Mn1 Mg2 109.471(1) 4_566 .
Mg2 Mn1 Mg2 109.5 2_665 .
Mg2 Mn1 Mg2 70.529(1) 98_556 .
Mg2 Mn1 Mg2 109.5 3_656 .
Mg2 Mn1 Mg2 70.529(1) 99_565 .

loop_
_geom_bond_atom_site_label_1
_geom_bond_atom_site_label_2
_geom_bond_distance
_geom_bond_site_symmetry_2
La1 Mg4 3.0221(13) .
La1 Mg3 3.581(5) .
La1 Mg3 3.581(5) 4
La1 Mg3 3.581(5) 99
La1 Mg3 3.581(5) 98
La1 Mg2 3.5899(14) 28
La1 Mg2 3.5899(14) 123_554
La1 Mg2 3.5899(14) 122_545
La1 Mg2 3.5899(14) 25_544
La1 Mg1 3.7360(2) 5
La1 Mg1 3.7360(2) 9
La1 Mg1 3.7360(2) 6
Mg1 Mg3 3.0045(2) 100
Mg1 Mg3 3.00450(19) 28
Mg1 Mg3 3.0045(2) .
Mg1 Mg3 3.0045(2) 121
Mg1 Mg2 3.212(2) 171_455
Mg1 Mg2 3.212(2) 51
Mg1 Mg2 3.212(2) 74
Mg1 Mg2 3.212(2) 146_455
Mg1 La1 3.7360(2) 125
Mg1 La1 3.7360(2) 129
Mg1 La1 3.7360(2) 9
Mg1 La1 3.7360(2) 5
Mg2 Mn1 3.107(6) .
Mg2 Mg1 3.212(2) 58
Mg2 Mg1 3.212(2) 30
Mg2 Mg1 3.212(2) 74
Mg2 Mg3 3.218(5) 74
Mg2 Mg3 3.218(5) 28
Mg2 Mg3 3.218(5) 51
Mg2 Mg2 3.587(7) 100_655
Mg2 Mg2 3.587(7) 98_556
Mg2 Mg2 3.587(7) 99_565
Mg2 La1 3.5899(14) 53
Mg3 Mg1 3.0045(2) 5
Mg3 Mg1 3.0045(2) 9
Mg3 Mg2 3.218(5) 28
Mg3 Mg2 3.218(5) 51
Mg3 Mg2 3.218(5) 74
Mg3 Mg3 3.316(10) 28
Mg3 Mg3 3.316(10) 51
Mg3 Mg3 3.316(10) 74
Mg3 La1 3.581(5) 5
Mg3 La1 3.581(5) 9
Mg4 La1 3.0220(13) 105
Mg4 La1 3.0220(13) 9
Mg4 La1 3.0220(13) 97
Mg4 La1 3.0220(13) 5
Mg4 La1 3.0220(13) 101
Mn1 Mg2 3.107(6) 97_666
Mn1 Mg2 3.107(6) 100_655
Mn1 Mg2 3.107(6) 4_566
Mn1 Mg2 3.107(6) 2_665
Mn1 Mg2 3.107(6) 98_556
Mn1 Mg2 3.107(6) 3_656
Mn1 Mg2 3.107(6) 99_565
